data_4035698
loop_
_publ_author_name
'Octa-Smolin, Frescilia'
'van der Vight, Felix'
'Yadav, Rohan'
'Bhangu, Jasmine'
'Soloviova, Kateryna'
'W\"olper, Christoph'
'Daniliuc, Constantin G.'
'Strassert, Cristian A.'
'Somnitz, Holger'
'Jansen, Georg'
'Niemeyer, Jochen'

_publ_section_title
;
 Synthesis of Furan-Annelated BINOL Derivatives: Acid-Catalyzed
 Cyclization Induces Partial Racemization.
;
_journal_issue 23
_journal_name_full 'The Journal of organic chemistry'
_journal_page_first 14568
_journal_page_last 14587
_journal_paper_doi 10.1021/acs.joc.8b02353
_journal_volume 83
_journal_year 2018
_chemical_formula_sum 'C59 H49 Cl3 O10 P2'
_chemical_formula_weight 1086.27
_space_group_crystal_system triclinic
_space_group_IT_number 2
_space_group_name_Hall '-P 1'
_space_group_name_H-M_alt 'P -1'
_atom_sites_solution_hydrogens geom
_cell_angle_alpha 62.7150(10)
_cell_angle_beta 61.0240(10)
_cell_angle_gamma 84.5050(10)
_cell_formula_units_Z 2
_cell_length_a 14.7321(5)
_cell_length_b 14.9419(5)
_cell_length_c 15.1685(5)
_cell_measurement_reflns_used 9393
_cell_measurement_temperature 100.(2)
_cell_measurement_theta_max 70.4331
_cell_measurement_theta_min 3.3730
_cell_volume 2561.52(15)
_computing_cell_refinement 'SAINT V8.37A (Bruker AXS Inc., 2015)'
_computing_data_collection
;

APEX3 v2016.1-0 (Bruker AXS Inc., 2016)
;
_computing_data_reduction 'SAINT V8.37A (Bruker AXS Inc., 2015)'
_computing_molecular_graphics 'XP (Sheldrick, 2014)'
_computing_publication_material 'SHELXL-2014/7 (Sheldrick, 2014)'
_computing_structure_refinement 'SHELXL-2014/7 (Sheldrick, 2014)'
_computing_structure_solution 'SHELXL-2014/7 (Sheldrick, 2014)'
_diffrn_ambient_temperature 100.(2)
_diffrn_detector_area_resol_mean 10.4167
_diffrn_measured_fraction_theta_full 0.991
_diffrn_measured_fraction_theta_max 0.991
_diffrn_measurement_device_type 'Bruker D8 Venture PHOTON 100 CMOS'
_diffrn_measurement_method 'omega and phi scans'
_diffrn_radiation_monochromator 'MX mirror'
_diffrn_radiation_type 'Cu K\a'
_diffrn_radiation_wavelength 1.54178
_diffrn_reflns_av_R_equivalents 0.0418
_diffrn_reflns_av_unetI/netI 0.0339
_diffrn_reflns_limit_h_max 17
_diffrn_reflns_limit_h_min -17
_diffrn_reflns_limit_k_max 18
_diffrn_reflns_limit_k_min -18
_diffrn_reflns_limit_l_max 18
_diffrn_reflns_limit_l_min -18
_diffrn_reflns_number 42689
_diffrn_reflns_theta_full 70.47
_diffrn_reflns_theta_max 70.47
_diffrn_reflns_theta_min 3.37
_diffrn_source 'Cu ImS'
_diffrn_source_type 'micro focus tube'
_exptl_absorpt_coefficient_mu 2.722
_exptl_absorpt_correction_T_max 0.79
_exptl_absorpt_correction_T_min 0.74
_exptl_absorpt_correction_type multi-scan
_exptl_absorpt_process_details
;
Bruker AXS (2014). SADABS, Version 2014/5, Bruker AXS Inc., Madison, Wisconsin,
USA.
;
_exptl_crystal_colour yellow
_exptl_crystal_density_diffrn 1.408
_exptl_crystal_density_method 'not measured'
_exptl_crystal_description prism
_exptl_crystal_F_000 1128
_exptl_crystal_size_max 0.217
_exptl_crystal_size_mid 0.103
_exptl_crystal_size_min 0.091
_refine_diff_density_max 0.457
_refine_diff_density_min -0.605
_refine_ls_extinction_method none
_refine_ls_goodness_of_fit_ref 1.029
_refine_ls_hydrogen_treatment constr
_refine_ls_matrix_type full
_refine_ls_number_parameters 708
_refine_ls_number_reflns 9728
_refine_ls_number_restraints 63
_refine_ls_restrained_S_all 1.039
_refine_ls_R_factor_all 0.0462
_refine_ls_R_factor_gt 0.0403
_refine_ls_shift/su_max 0.001
_refine_ls_shift/su_mean 0.000
_refine_ls_structure_factor_coef Fsqd
_refine_ls_weighting_details 'w=1/[\s^2^(Fo^2^)+(0.0406P)^2^+2.3502P] where P=(Fo^2^+2Fc^2^)/3'
_refine_ls_weighting_scheme calc
_refine_ls_wR_factor_gt 0.0964
_refine_ls_wR_factor_ref 0.1002
_reflns_number_gt 8661
_reflns_number_total 9728
_reflns_threshold_expression 'I > 2\s(I)'
_cod_data_source_file jo8b02353_si_002.cif
_cod_data_source_block dan9089
_cod_database_code 4035698

loop_
_space_group_symop_operation_xyz
'x, y, z'
'-x, -y, -z'

loop_
_atom_site_type_symbol
_atom_site_label
_atom_site_fract_x
_atom_site_fract_y
_atom_site_fract_z
_atom_site_U_iso_or_equiv
_atom_site_adp_type
_atom_site_calc_flag
_atom_site_refinement_flags_adp
_atom_site_refinement_flags_occupancy
_atom_site_refinement_flags_posn
_atom_site_occupancy
_atom_site_disorder_assembly
_atom_site_disorder_group
P P1A 0.38876(3) 0.48067(3) 0.32152(4) 0.01634(11) Uani d . . . 1.0 . .
O O1A 0.61490(9) 0.27456(9) 0.33992(10) 0.0142(2) Uani d . . . 1.0 . .
O O2A 0.51298(9) 0.49027(10) 0.26847(10) 0.0170(3) Uani d . . . 1.0 . .
O O3A 0.34367(10) 0.41508(10) 0.30010(12) 0.0222(3) Uani d . . . 1.0 . .
O O4A 0.36315(10) 0.59122(10) 0.27471(12) 0.0228(3) Uani d . . . 1.0 . .
O O5A 0.35308(10) 0.44806(10) 0.44854(11) 0.0206(3) Uani d . . . 1.0 . .
C C1A 0.68342(13) 0.48321(12) 0.14092(15) 0.0129(3) Uani d . . . 1.0 . .
C C2A 0.58494(13) 0.50359(13) 0.15922(15) 0.0142(3) Uani d . . . 1.0 . .
C C3A 0.55747(14) 0.54048(14) 0.07279(15) 0.0164(4) Uani d . . . 1.0 . .
H H3A 0.4885 0.5544 0.0887 0.02 Uiso calc U . R 1.0 . .
C C4A 0.63177(14) 0.55587(13) -0.03407(16) 0.0171(4) Uani d . . . 1.0 . .
H H4A 0.6138 0.58 -0.0926 0.021 Uiso calc U . R 1.0 . .
C C5A 0.73532(14) 0.53630(13) -0.05901(15) 0.0156(3) Uani d . . . 1.0 . .
C C6A 0.81265(15) 0.55074(14) -0.16943(16) 0.0191(4) Uani d . . . 1.0 . .
H H6A 0.7956 0.5756 -0.2286 0.023 Uiso calc U . R 1.0 . .
C C7A 0.91133(15) 0.52928(15) -0.19142(16) 0.0217(4) Uani d . . . 1.0 . .
H H7A 0.9625 0.5397 -0.2658 0.026 Uiso calc U . R 1.0 . .
C C8A 0.93737(15) 0.49162(14) -0.10398(17) 0.0199(4) Uani d . . . 1.0 . .
H H8A 1.0058 0.4759 -0.1197 0.024 Uiso calc U . R 1.0 . .
C C9A 0.86508(14) 0.47756(13) 0.00318(16) 0.0158(3) Uani d . . . 1.0 . .
H H9A 0.8842 0.4531 0.0608 0.019 Uiso calc U . R 1.0 . .
C C10A 0.76157(13) 0.49921(12) 0.02930(15) 0.0132(3) Uani d . . . 1.0 . .
C C11A 0.70742(13) 0.44907(13) 0.23555(15) 0.0130(3) Uani d . . . 1.0 . .
C C12A 0.67258(13) 0.35220(13) 0.32579(15) 0.0130(3) Uani d . . . 1.0 . .
C C13A 0.69175(13) 0.31690(13) 0.41845(15) 0.0139(3) Uani d . . . 1.0 . .
C C14A 0.75064(13) 0.38242(14) 0.41971(15) 0.0156(3) Uani d . . . 1.0 . .
H H14A 0.7653 0.3597 0.4805 0.019 Uiso calc U . R 1.0 . .
C C15A 0.78879(13) 0.48353(14) 0.32975(15) 0.0146(3) Uani d . . . 1.0 . .
C C16A 0.84929(14) 0.55336(14) 0.32823(16) 0.0178(4) Uani d . . . 1.0 . .
H H16A 0.8648 0.5311 0.3883 0.021 Uiso calc U . R 1.0 . .
C C17A 0.88559(15) 0.65172(15) 0.24242(17) 0.0216(4) Uani d . . . 1.0 . .
H H17A 0.9268 0.6969 0.2424 0.026 Uiso calc U . R 1.0 . .
C C18A 0.86160(16) 0.68602(15) 0.15368(17) 0.0221(4) Uani d . . . 1.0 . .
H H18A 0.8861 0.7548 0.0946 0.026 Uiso calc U . R 1.0 . .
C C19A 0.80358(14) 0.62141(14) 0.15191(15) 0.0168(4) Uani d . . . 1.0 . .
H H19A 0.7878 0.6463 0.0918 0.02 Uiso calc U . R 1.0 . .
C C20A 0.76631(13) 0.51763(13) 0.23824(15) 0.0139(3) Uani d . . . 1.0 . .
C C21A 0.64179(13) 0.21223(13) 0.49180(15) 0.0150(3) Uani d . . . 1.0 . .
H H21A 0.6392 0.1672 0.5622 0.018 Uiso calc U . R 1.0 . .
C C22A 0.59909(13) 0.18983(13) 0.44169(15) 0.0143(3) Uani d . . . 1.0 . .
C C23A 0.54691(13) 0.09399(13) 0.47135(15) 0.0151(3) Uani d . . . 1.0 . .
C C24A 0.53991(14) 0.00383(14) 0.56478(15) 0.0171(4) Uani d . . . 1.0 . .
H H24A 0.5672 0.0063 0.6091 0.021 Uiso calc U . R 1.0 . .
C C25A 0.49353(14) -0.08875(14) 0.59307(15) 0.0174(4) Uani d . . . 1.0 . .
H H25A 0.4891 -0.1492 0.6567 0.021 Uiso calc U . R 1.0 . .
C C26A 0.40348(18) 0.67398(16) 0.27893(19) 0.0302(5) Uani d . . . 1.0 . .
H H26A 0.4166 0.645 0.3441 0.036 Uiso calc U . R 1.0 . .
H H26B 0.3501 0.7191 0.2914 0.036 Uiso calc U . R 1.0 . .
C C27A 0.5037(2) 0.73540(17) 0.1699(2) 0.0406(6) Uani d . . . 1.0 . .
H H27A 0.5591 0.6928 0.1623 0.061 Uiso calc U . R 1.0 . .
H H27B 0.525 0.7944 0.1717 0.061 Uiso calc U . R 1.0 . .
H H27C 0.4923 0.759 0.1047 0.061 Uiso calc U . R 1.0 . .
C C28A 0.36722(16) 0.34759(15) 0.52086(17) 0.0230(4) Uani d . . . 1.0 . .
H H28A 0.4088 0.314 0.4739 0.028 Uiso calc U . R 1.0 . .
H H28B 0.2979 0.3039 0.5807 0.028 Uiso calc U . R 1.0 . .
C C29A 0.42334(17) 0.36078(17) 0.57541(19) 0.0285(4) Uani d . . . 1.0 . .
H H29A 0.4936 0.4007 0.5159 0.043 Uiso calc U . R 1.0 . .
H H29B 0.4298 0.2937 0.6269 0.043 Uiso calc U . R 1.0 . .
H H29C 0.3833 0.3966 0.6191 0.043 Uiso calc U . R 1.0 . .
P P1B 0.73681(4) 0.02304(3) 0.69866(4) 0.01657(11) Uani d . . . 1.0 . .
O O1B 0.95890(9) 0.22095(9) 0.68449(10) 0.0137(2) Uani d . . . 1.0 . .
O O2B 0.77781(10) 0.09057(9) 0.73211(11) 0.0160(3) Uani d . . . 1.0 . .
O O3B 0.62482(10) 0.01509(10) 0.73476(11) 0.0218(3) Uani d . . . 1.0 . .
O O4B 0.77548(11) -0.08034(10) 0.74847(12) 0.0246(3) Uani d . . . 1.0 . .
O O5B 0.80633(10) 0.07791(10) 0.56603(11) 0.0205(3) Uani d . . . 1.0 . .
C C1B 0.82502(13) 0.02583(12) 0.87746(15) 0.0132(3) Uani d . . . 1.0 . .
C C2B 0.74902(14) 0.05426(13) 0.84701(15) 0.0148(3) Uani d . . . 1.0 . .
C C3B 0.64381(14) 0.05135(14) 0.92443(16) 0.0182(4) Uani d . . . 1.0 . .
H H3B 0.594 0.0726 0.8992 0.022 Uiso calc U . R 1.0 . .
C C4B 0.61447(14) 0.01772(14) 1.03592(16) 0.0193(4) Uani d . . . 1.0 . .
H H4B 0.5437 0.0154 1.0887 0.023 Uiso calc U . R 1.0 . .
C C5B 0.68867(14) -0.01388(13) 1.07392(15) 0.0165(4) Uani d . . . 1.0 . .
C C6B 0.65903(15) -0.04831(15) 1.18982(16) 0.0220(4) Uani d . . . 1.0 . .
H H6B 0.5878 -0.0532 1.2435 0.026 Uiso calc U . R 1.0 . .
C C7B 0.73134(16) -0.07452(15) 1.22527(16) 0.0238(4) Uani d . . . 1.0 . .
H H7B 0.7104 -0.0971 1.303 0.029 Uiso calc U . R 1.0 . .
C C8B 0.83708(16) -0.06814(15) 1.14657(17) 0.0219(4) Uani d . . . 1.0 . .
H H8B 0.8873 -0.0858 1.1715 0.026 Uiso calc U . R 1.0 . .
C C9B 0.86849(14) -0.03669(14) 1.03409(16) 0.0174(4) Uani d . . . 1.0 . .
H H9B 0.94 -0.0335 0.9823 0.021 Uiso calc U . R 1.0 . .
C C10B 0.79534(14) -0.00902(13) 0.99440(15) 0.0145(3) Uani d . . . 1.0 . .
C C11B 0.93579(13) 0.03538(13) 0.78886(15) 0.0134(3) Uani d . . . 1.0 . .
C C12B 0.99490(13) 0.12907(13) 0.70196(15) 0.0133(3) Uani d . . . 1.0 . .
C C13B 1.10062(13) 0.14574(13) 0.61517(15) 0.0142(3) Uani d . . . 1.0 . .
C C14B 1.15084(14) 0.06271(14) 0.61542(15) 0.0165(4) Uani d . . . 1.0 . .
H H14B 1.2227 0.0721 0.5603 0.02 Uiso calc U . R 1.0 . .
C C15B 1.09349(14) -0.03646(14) 0.69901(15) 0.0159(3) Uani d . . . 1.0 . .
C C16B 1.14077(15) -0.12382(15) 0.69628(16) 0.0206(4) Uani d . . . 1.0 . .
H H16B 1.2128 -0.115 0.6419 0.025 Uiso calc U . R 1.0 . .
C C17B 1.08398(17) -0.21973(15) 0.77072(17) 0.0241(4) Uani d . . . 1.0 . .
H H17B 1.1164 -0.277 0.7672 0.029 Uiso calc U . R 1.0 . .
C C18B 0.97736(16) -0.23428(15) 0.85292(17) 0.0230(4) Uani d . . . 1.0 . .
H H18B 0.938 -0.3013 0.9034 0.028 Uiso calc U . R 1.0 . .
C C19B 0.92999(15) -0.15241(14) 0.86062(15) 0.0180(4) Uani d . . . 1.0 . .
H H19B 0.8585 -0.1638 0.9177 0.022 Uiso calc U . R 1.0 . .
C C20B 0.98579(14) -0.05100(13) 0.78489(15) 0.0146(3) Uani d . . . 1.0 . .
C C21B 1.12834(14) 0.25439(13) 0.54119(15) 0.0152(3) Uani d . . . 1.0 . .
H H21B 1.1945 0.2904 0.4752 0.018 Uiso calc U . R 1.0 . .
C C22B 1.04166(13) 0.29537(13) 0.58412(15) 0.0141(3) Uani d . . . 1.0 . .
C C23B 1.01934(13) 0.39901(13) 0.54231(15) 0.0137(3) Uani d . . . 1.0 . .
C C24B 0.92189(14) 0.42367(14) 0.60254(15) 0.0166(4) Uani d . . . 1.0 . .
H H24B 0.8683 0.3716 0.6724 0.02 Uiso calc U . R 1.0 . .
C C25B 0.90326(14) 0.52306(14) 0.56113(15) 0.0157(3) Uani d . . . 1.0 . .
H H25B 0.8372 0.5388 0.6033 0.019 Uiso calc U . R 1.0 . .
C C26B 0.71646(19) -0.17792(15) 0.79169(18) 0.0291(5) Uani d . . . 1.0 . .
H H26C 0.6426 -0.1833 0.8487 0.035 Uiso calc U . R 1.0 . .
H H26D 0.7467 -0.2341 0.8306 0.035 Uiso calc U . R 1.0 . .
C C27B 0.71879(19) -0.18952(16) 0.69740(19) 0.0302(5) Uani d . . . 1.0 . .
H H27D 0.681 -0.1394 0.665 0.045 Uiso calc U . R 1.0 . .
H H27E 0.685 -0.2585 0.7282 0.045 Uiso calc U . R 1.0 . .
H H27F 0.7919 -0.1782 0.6375 0.045 Uiso calc U . R 1.0 . .
C C28B 0.92096(15) 0.10443(16) 0.50720(17) 0.0228(4) Uani d . . . 1.0 . .
H H28C 0.9545 0.0814 0.4484 0.027 Uiso calc U . R 1.0 . .
H H28D 0.9461 0.0698 0.5627 0.027 Uiso calc U . R 1.0 . .
C C29B 0.95034(17) 0.21793(17) 0.45193(19) 0.0288(5) Uani d . . . 1.0 . .
H H29D 0.9236 0.2518 0.3986 0.043 Uiso calc U . R 1.0 . .
H H29E 1.0271 0.2363 0.4101 0.043 Uiso calc U . R 1.0 . .
H H29F 0.9196 0.2398 0.5109 0.043 Uiso calc U . R 1.0 . .
C C41 0.7300(2) 0.27569(18) 0.0175(2) 0.0277(5) Uani d U P D 0.858(2) A 1
H H41 0.7509 0.3499 -0.012 0.033 Uiso calc U P R 0.858(2) A 1
Cl Cl1 0.79576(6) 0.24859(5) -0.09691(5) 0.0362(2) Uani d U P D 0.858(2) A 1
Cl Cl2 0.76468(6) 0.20536(6) 0.12207(6) 0.03309(18) Uani d U P D 0.858(2) A 1
Cl Cl3 0.59216(6) 0.25087(8) 0.07754(8) 0.0510(2) Uani d U P D 0.858(2) A 1
C C41A 0.6599(16) 0.2227(18) 0.0644(15) 0.072(7) Uani d U P D 0.142(2) A 2
H H41A 0.627 0.1516 0.096 0.087 Uiso calc U P R 0.142(2) A 2
Cl Cl1A 0.7091(8) 0.2897(7) -0.0848(6) 0.101(3) Uani d U P D 0.142(2) A 2
Cl Cl2A 0.5643(6) 0.2896(5) 0.1173(6) 0.069(2) Uani d U P D 0.142(2) A 2
Cl Cl3A 0.7576(16) 0.2189(18) 0.0985(19) 0.214(9) Uani d U P D 0.142(2) A 2

loop_
_atom_site_aniso_label
_atom_site_aniso_U_11
_atom_site_aniso_U_22
_atom_site_aniso_U_33
_atom_site_aniso_U_12
_atom_site_aniso_U_13
_atom_site_aniso_U_23
P1A 0.0115(2) 0.0187(2) 0.0140(2) 0.00202(16) -0.00463(17) -0.00590(18)
O1A 0.0155(6) 0.0124(6) 0.0125(6) -0.0002(5) -0.0075(5) -0.0032(5)
O2A 0.0125(6) 0.0243(7) 0.0119(6) 0.0032(5) -0.0050(5) -0.0080(5)
O3A 0.0156(6) 0.0253(7) 0.0213(7) -0.0009(5) -0.0069(5) -0.0095(6)
O4A 0.0193(6) 0.0212(7) 0.0228(7) 0.0051(5) -0.0100(6) -0.0075(6)
O5A 0.0196(6) 0.0210(7) 0.0145(6) 0.0042(5) -0.0052(5) -0.0071(5)
C1A 0.0148(8) 0.0096(8) 0.0137(8) -0.0004(6) -0.0072(7) -0.0045(7)
C2A 0.0133(8) 0.0141(8) 0.0123(8) 0.0005(6) -0.0047(7) -0.0058(7)
C3A 0.0133(8) 0.0195(9) 0.0155(9) 0.0026(7) -0.0080(7) -0.0067(7)
C4A 0.0201(9) 0.0164(9) 0.0157(9) 0.0012(7) -0.0113(7) -0.0052(7)
C5A 0.0168(8) 0.0137(8) 0.0155(9) 0.0005(6) -0.0080(7) -0.0060(7)
C6A 0.0235(9) 0.0197(9) 0.0138(9) 0.0022(7) -0.0093(8) -0.0076(7)
C7A 0.0222(9) 0.0246(10) 0.0140(9) 0.0019(7) -0.0049(8) -0.0101(8)
C8A 0.0161(9) 0.0219(9) 0.0214(10) 0.0042(7) -0.0079(8) -0.0117(8)
C9A 0.0158(8) 0.0153(8) 0.0170(9) 0.0025(7) -0.0084(7) -0.0079(7)
C10A 0.0160(8) 0.0085(7) 0.0137(8) -0.0006(6) -0.0064(7) -0.0048(6)
C11A 0.0109(7) 0.0156(8) 0.0114(8) 0.0033(6) -0.0044(6) -0.0072(7)
C12A 0.0106(7) 0.0148(8) 0.0151(8) 0.0030(6) -0.0058(7) -0.0091(7)
C13A 0.0134(8) 0.0156(8) 0.0124(8) 0.0057(6) -0.0064(7) -0.0071(7)
C14A 0.0145(8) 0.0218(9) 0.0136(8) 0.0054(7) -0.0078(7) -0.0104(7)
C15A 0.0116(8) 0.0195(9) 0.0145(8) 0.0046(7) -0.0051(7) -0.0112(7)
C16A 0.0167(8) 0.0245(9) 0.0154(9) 0.0026(7) -0.0075(7) -0.0122(8)
C17A 0.0234(9) 0.0239(10) 0.0210(10) -0.0029(8) -0.0097(8) -0.0134(8)
C18A 0.0263(10) 0.0172(9) 0.0188(10) -0.0013(7) -0.0088(8) -0.0075(8)
C19A 0.0180(9) 0.0171(9) 0.0146(9) 0.0023(7) -0.0077(7) -0.0074(7)
C20A 0.0123(8) 0.0161(8) 0.0133(8) 0.0035(6) -0.0053(7) -0.0082(7)
C21A 0.0152(8) 0.0162(8) 0.0128(8) 0.0046(7) -0.0075(7) -0.0062(7)
C22A 0.0132(8) 0.0128(8) 0.0120(8) 0.0038(6) -0.0049(7) -0.0039(7)
C23A 0.0133(8) 0.0153(8) 0.0153(9) 0.0030(6) -0.0061(7) -0.0073(7)
C24A 0.0187(9) 0.0178(9) 0.0146(9) 0.0025(7) -0.0093(7) -0.0063(7)
C25A 0.0196(9) 0.0152(8) 0.0139(8) 0.0029(7) -0.0096(7) -0.0030(7)
C26A 0.0377(12) 0.0218(10) 0.0299(12) 0.0080(9) -0.0161(10) -0.0128(9)
C27A 0.0389(13) 0.0230(11) 0.0476(15) 0.0014(10) -0.0148(12) -0.0143(11)
C28A 0.0242(10) 0.0211(9) 0.0171(9) 0.0042(8) -0.0086(8) -0.0060(8)
C29A 0.0286(11) 0.0328(11) 0.0308(11) 0.0121(9) -0.0175(9) -0.0183(10)
P1B 0.0181(2) 0.0184(2) 0.0163(2) 0.00282(17) -0.01119(19) -0.00763(18)
O1B 0.0123(6) 0.0127(6) 0.0124(6) 0.0002(4) -0.0044(5) -0.0047(5)
O2B 0.0168(6) 0.0166(6) 0.0149(6) 0.0022(5) -0.0093(5) -0.0061(5)
O3B 0.0184(7) 0.0288(7) 0.0192(7) 0.0001(5) -0.0107(6) -0.0100(6)
O4B 0.0336(8) 0.0179(7) 0.0312(8) 0.0063(6) -0.0230(7) -0.0113(6)
O5B 0.0176(6) 0.0284(7) 0.0177(7) 0.0050(5) -0.0103(6) -0.0112(6)
C1B 0.0146(8) 0.0101(8) 0.0138(8) 0.0006(6) -0.0065(7) -0.0051(7)
C2B 0.0175(8) 0.0126(8) 0.0133(8) 0.0004(6) -0.0071(7) -0.0057(7)
C3B 0.0150(8) 0.0196(9) 0.0221(10) 0.0028(7) -0.0101(8) -0.0106(8)
C4B 0.0126(8) 0.0223(9) 0.0201(9) -0.0005(7) -0.0037(7) -0.0121(8)
C5B 0.0165(9) 0.0153(8) 0.0157(9) -0.0002(7) -0.0056(7) -0.0079(7)
C6B 0.0210(9) 0.0231(10) 0.0157(9) -0.0026(7) -0.0035(8) -0.0097(8)
C7B 0.0306(11) 0.0243(10) 0.0124(9) -0.0014(8) -0.0085(8) -0.0069(8)
C8B 0.0275(10) 0.0215(9) 0.0200(10) 0.0025(8) -0.0151(8) -0.0085(8)
C9B 0.0179(9) 0.0175(9) 0.0160(9) 0.0018(7) -0.0083(7) -0.0072(7)
C10B 0.0164(8) 0.0116(8) 0.0143(9) -0.0001(6) -0.0066(7) -0.0059(7)
C11B 0.0142(8) 0.0165(8) 0.0123(8) 0.0028(6) -0.0085(7) -0.0070(7)
C12B 0.0147(8) 0.0142(8) 0.0142(8) 0.0044(6) -0.0092(7) -0.0072(7)
C13B 0.0120(8) 0.0187(9) 0.0124(8) 0.0012(7) -0.0062(7) -0.0074(7)
C14B 0.0132(8) 0.0221(9) 0.0141(8) 0.0046(7) -0.0064(7) -0.0091(7)
C15B 0.0172(8) 0.0199(9) 0.0136(8) 0.0065(7) -0.0093(7) -0.0091(7)
C16B 0.0218(9) 0.0237(10) 0.0168(9) 0.0105(8) -0.0095(8) -0.0112(8)
C17B 0.0326(11) 0.0203(9) 0.0196(10) 0.0135(8) -0.0133(9) -0.0108(8)
C18B 0.0294(10) 0.0170(9) 0.0187(10) 0.0052(8) -0.0108(8) -0.0071(8)
C19B 0.0205(9) 0.0177(9) 0.0142(9) 0.0047(7) -0.0086(7) -0.0068(7)
C20B 0.0169(8) 0.0166(8) 0.0140(8) 0.0048(7) -0.0102(7) -0.0075(7)
C21B 0.0131(8) 0.0177(9) 0.0134(8) -0.0001(6) -0.0061(7) -0.0064(7)
C22B 0.0132(8) 0.0156(8) 0.0114(8) -0.0021(6) -0.0050(7) -0.0052(7)
C23B 0.0139(8) 0.0161(8) 0.0134(8) 0.0005(6) -0.0069(7) -0.0080(7)
C24B 0.0147(8) 0.0170(9) 0.0129(8) -0.0015(6) -0.0043(7) -0.0052(7)
C25B 0.0126(8) 0.0180(9) 0.0144(9) 0.0008(7) -0.0046(7) -0.0082(7)
C26B 0.0449(13) 0.0179(10) 0.0239(11) -0.0010(9) -0.0192(10) -0.0062(8)
C27B 0.0449(13) 0.0235(10) 0.0289(11) 0.0034(9) -0.0215(10) -0.0136(9)
C28B 0.0171(9) 0.0336(11) 0.0201(10) 0.0079(8) -0.0097(8) -0.0148(9)
C29B 0.0232(10) 0.0360(12) 0.0273(11) 0.0012(9) -0.0135(9) -0.0134(9)
C41 0.0430(14) 0.0212(11) 0.0238(12) 0.0043(10) -0.0193(11) -0.0112(10)
Cl1 0.0571(5) 0.0244(3) 0.0185(3) -0.0041(3) -0.0112(3) -0.0101(2)
Cl2 0.0436(4) 0.0319(3) 0.0249(3) 0.0062(3) -0.0191(3) -0.0122(3)
Cl3 0.0410(4) 0.0733(6) 0.0501(5) 0.0187(4) -0.0255(4) -0.0363(4)
C41A 0.071(7) 0.073(7) 0.073(7) 0.013(3) -0.037(4) -0.033(4)
Cl1A 0.130(5) 0.098(5) 0.066(4) -0.024(4) -0.032(3) -0.042(3)
Cl2A 0.088(4) 0.053(3) 0.076(4) 0.009(3) -0.058(3) -0.019(3)
Cl3A 0.217(10) 0.213(10) 0.215(10) 0.022(6) -0.109(7) -0.100(7)

loop_
_atom_type_symbol
_atom_type_description
_atom_type_scat_dispersion_real
_atom_type_scat_dispersion_imag
_atom_type_scat_source
C C 0.0181 0.0091 'International Tables Vol C Tables 4.2.6.8 and 6.1.1.4'
H H 0.0000 0.0000 'International Tables Vol C Tables 4.2.6.8 and 6.1.1.4'
O O 0.0492 0.0322 'International Tables Vol C Tables 4.2.6.8 and 6.1.1.4'
P P 0.2955 0.4335 'International Tables Vol C Tables 4.2.6.8 and 6.1.1.4'
Cl Cl 0.3639 0.7018 'International Tables Vol C Tables 4.2.6.8 and 6.1.1.4'

loop_
_geom_angle_atom_site_label_1
_geom_angle_atom_site_label_2
_geom_angle_atom_site_label_3
_geom_angle_site_symmetry_1
_geom_angle_site_symmetry_3
_geom_angle
O3A P1A O5A . . 117.43(8)
O3A P1A O4A . . 111.78(8)
O5A P1A O4A . . 104.10(8)
O3A P1A O2A . . 114.51(7)
O5A P1A O2A . . 100.57(7)
O4A P1A O2A . . 107.22(7)
C12A O1A C22A . . 105.70(13)
C2A O2A P1A . . 125.41(11)
C26A O4A P1A . . 123.26(13)
C28A O5A P1A . . 120.04(12)
C2A C1A C10A . . 118.30(16)
C2A C1A C11A . . 119.71(15)
C10A C1A C11A . . 121.95(15)
C1A C2A O2A . . 115.84(15)
C1A C2A C3A . . 123.10(16)
O2A C2A C3A . . 120.99(15)
C4A C3A C2A . . 118.90(16)
C4A C3A H3A . . 120.6
C2A C3A H3A . . 120.6
C3A C4A C5A . . 120.99(16)
C3A C4A H4A . . 119.5
C5A C4A H4A . . 119.5
C4A C5A C6A . . 121.37(16)
C4A C5A C10A . . 119.28(16)
C6A C5A C10A . . 119.33(16)
C7A C6A C5A . . 120.70(17)
C7A C6A H6A . . 119.7
C5A C6A H6A . . 119.7
C6A C7A C8A . . 120.17(17)
C6A C7A H7A . . 119.9
C8A C7A H7A . . 119.9
C9A C8A C7A . . 120.71(17)
C9A C8A H8A . . 119.6
C7A C8A H8A . . 119.6
C8A C9A C10A . . 120.75(17)
C8A C9A H9A . . 119.6
C10A C9A H9A . . 119.6
C9A C10A C5A . . 118.34(16)
C9A C10A C1A . . 122.22(16)
C5A C10A C1A . . 119.42(16)
C12A C11A C20A . . 116.09(16)
C12A C11A C1A . . 122.60(15)
C20A C11A C1A . . 121.29(15)
C11A C12A O1A . . 125.52(15)
C11A C12A C13A . . 124.61(16)
O1A C12A C13A . . 109.87(14)
C14A C13A C12A . . 119.29(16)
C14A C13A C21A . . 135.01(16)
C12A C13A C21A . . 105.69(15)
C13A C14A C15A . . 119.23(16)
C13A C14A H14A . . 120.4
C15A C14A H14A . . 120.4
C14A C15A C16A . . 120.90(16)
C14A C15A C20A . . 120.19(16)
C16A C15A C20A . . 118.90(16)
C17A C16A C15A . . 121.48(17)
C17A C16A H16A . . 119.3
C15A C16A H16A . . 119.3
C16A C17A C18A . . 119.69(17)
C16A C17A H17A . . 120.2
C18A C17A H17A . . 120.2
C19A C18A C17A . . 120.72(18)
C19A C18A H18A . . 119.6
C17A C18A H18A . . 119.6
C18A C19A C20A . . 121.40(17)
C18A C19A H19A . . 119.3
C20A C19A H19A . . 119.3
C19A C20A C11A . . 121.66(16)
C19A C20A C15A . . 117.77(16)
C11A C20A C15A . . 120.57(16)
C22A C21A C13A . . 106.96(15)
C22A C21A H21A . . 126.5
C13A C21A H21A . . 126.5
C21A C22A O1A . . 111.76(15)
C21A C22A C23A . . 131.59(16)
O1A C22A C23A . . 116.53(15)
C25A C23A C24A 2_656 . 118.85(17)
C25A C23A C22A 2_656 . 121.84(16)
C24A C23A C22A . . 119.28(16)
C25A C24A C23A . . 120.64(17)
C25A C24A H24A . . 119.7
C23A C24A H24A . . 119.7
C24A C25A C23A . 2_656 120.51(17)
C24A C25A H25A . . 119.7
C23A C25A H25A 2_656 . 119.7
O4A C26A C27A . . 111.14(18)
O4A C26A H26A . . 109.4
C27A C26A H26A . . 109.4
O4A C26A H26B . . 109.4
C27A C26A H26B . . 109.4
H26A C26A H26B . . 108.0
C26A C27A H27A . . 109.5
C26A C27A H27B . . 109.5
H27A C27A H27B . . 109.5
C26A C27A H27C . . 109.5
H27A C27A H27C . . 109.5
H27B C27A H27C . . 109.5
O5A C28A C29A . . 109.14(16)
O5A C28A H28A . . 109.9
C29A C28A H28A . . 109.9
O5A C28A H28B . . 109.9
C29A C28A H28B . . 109.9
H28A C28A H28B . . 108.3
C28A C29A H29A . . 109.5
C28A C29A H29B . . 109.5
H29A C29A H29B . . 109.5
C28A C29A H29C . . 109.5
H29A C29A H29C . . 109.5
H29B C29A H29C . . 109.5
O3B P1B O5B . . 111.53(7)
O3B P1B O4B . . 115.48(8)
O5B P1B O4B . . 108.68(8)
O3B P1B O2B . . 116.16(8)
O5B P1B O2B . . 101.79(7)
O4B P1B O2B . . 101.92(7)
C12B O1B C22B . . 105.94(13)
C2B O2B P1B . . 119.36(11)
C26B O4B P1B . . 121.50(13)
C28B O5B P1B . . 122.69(11)
C2B C1B C10B . . 117.99(16)
C2B C1B C11B . . 119.97(16)
C10B C1B C11B . . 122.00(15)
C1B C2B O2B . . 118.42(15)
C1B C2B C3B . . 123.44(17)
O2B C2B C3B . . 118.12(15)
C4B C3B C2B . . 119.13(17)
C4B C3B H3B . . 120.4
C2B C3B H3B . . 120.4
C3B C4B C5B . . 120.58(17)
C3B C4B H4B . . 119.7
C5B C4B H4B . . 119.7
C4B C5B C6B . . 121.00(17)
C4B C5B C10B . . 119.78(17)
C6B C5B C10B . . 119.20(17)
C7B C6B C5B . . 120.98(18)
C7B C6B H6B . . 119.5
C5B C6B H6B . . 119.5
C6B C7B C8B . . 119.96(18)
C6B C7B H7B . . 120.0
C8B C7B H7B . . 120.0
C9B C8B C7B . . 120.78(18)
C9B C8B H8B . . 119.6
C7B C8B H8B . . 119.6
C8B C9B C10B . . 120.73(17)
C8B C9B H9B . . 119.6
C10B C9B H9B . . 119.6
C9B C10B C5B . . 118.33(16)
C9B C10B C1B . . 122.59(16)
C5B C10B C1B . . 119.06(16)
C12B C11B C20B . . 115.54(16)
C12B C11B C1B . . 121.28(15)
C20B C11B C1B . . 123.11(15)
C11B C12B O1B . . 124.80(15)
C11B C12B C13B . . 125.32(16)
O1B C12B C13B . . 109.86(15)
C14B C13B C12B . . 119.06(16)
C14B C13B C21B . . 135.12(17)
C12B C13B C21B . . 105.77(15)
C13B C14B C15B . . 118.88(16)
C13B C14B H14B . . 120.6
C15B C14B H14B . . 120.6
C14B C15B C16B . . 120.19(17)
C14B C15B C20B . . 120.74(16)
C16B C15B C20B . . 119.03(17)
C17B C16B C15B . . 120.89(18)
C17B C16B H16B . . 119.6
C15B C16B H16B . . 119.6
C16B C17B C18B . . 120.31(17)
C16B C17B H17B . . 119.8
C18B C17B H17B . . 119.8
C19B C18B C17B . . 120.52(18)
C19B C18B H18B . . 119.7
C17B C18B H18B . . 119.7
C18B C19B C20B . . 121.26(18)
C18B C19B H19B . . 119.4
C20B C19B H19B . . 119.4
C19B C20B C11B . . 121.71(16)
C19B C20B C15B . . 117.92(16)
C11B C20B C15B . . 120.28(16)
C22B C21B C13B . . 106.66(15)
C22B C21B H21B . . 126.7
C13B C21B H21B . . 126.7
C21B C22B O1B . . 111.72(15)
C21B C22B C23B . . 132.01(16)
O1B C22B C23B . . 116.20(15)
C25B C23B C24B 2_766 . 118.65(17)
C25B C23B C22B 2_766 . 119.50(16)
C24B C23B C22B . . 121.84(16)
C25B C24B C23B . . 120.54(17)
C25B C24B H24B . . 119.7
C23B C24B H24B . . 119.7
C24B C25B C23B . 2_766 120.81(17)
C24B C25B H25B . . 119.6
C23B C25B H25B 2_766 . 119.6
O4B C26B C27B . . 111.76(17)
O4B C26B H26C . . 109.3
C27B C26B H26C . . 109.3
O4B C26B H26D . . 109.3
C27B C26B H26D . . 109.3
H26C C26B H26D . . 107.9
C26B C27B H27D . . 109.5
C26B C27B H27E . . 109.5
H27D C27B H27E . . 109.5
C26B C27B H27F . . 109.5
H27D C27B H27F . . 109.5
H27E C27B H27F . . 109.5
O5B C28B C29B . . 109.18(16)
O5B C28B H28C . . 109.8
C29B C28B H28C . . 109.8
O5B C28B H28D . . 109.8
C29B C28B H28D . . 109.8
H28C C28B H28D . . 108.3
C28B C29B H29D . . 109.5
C28B C29B H29E . . 109.5
H29D C29B H29E . . 109.5
C28B C29B H29F . . 109.5
H29D C29B H29F . . 109.5
H29E C29B H29F . . 109.5
Cl2 C41 Cl1 . . 111.01(14)
Cl2 C41 Cl3 . . 110.13(14)
Cl1 C41 Cl3 . . 110.69(14)
Cl2 C41 H41 . . 108.3
Cl1 C41 H41 . . 108.3
Cl3 C41 H41 . . 108.3
Cl2A C41A Cl3A . . 111.5(14)
Cl2A C41A Cl1A . . 104.1(10)
Cl3A C41A Cl1A . . 112.0(14)
Cl2A C41A H41A . . 109.7
Cl3A C41A H41A . . 109.7
Cl1A C41A H41A . . 109.7

loop_
_geom_bond_atom_site_label_1
_geom_bond_atom_site_label_2
_geom_bond_site_symmetry_2
_geom_bond_distance
P1A O3A . 1.4605(14)
P1A O5A . 1.5598(14)
P1A O4A . 1.5620(14)
P1A O2A . 1.5921(12)
O1A C12A . 1.378(2)
O1A C22A . 1.399(2)
O2A C2A . 1.395(2)
O4A C26A . 1.462(3)
O5A C28A . 1.467(2)
C1A C2A . 1.370(2)
C1A C10A . 1.429(2)
C1A C11A . 1.494(2)
C2A C3A . 1.413(2)
C3A C4A . 1.366(3)
C3A H3A . 0.95
C4A C5A . 1.419(3)
C4A H4A . 0.95
C5A C6A . 1.420(3)
C5A C10A . 1.425(2)
C6A C7A . 1.366(3)
C6A H6A . 0.95
C7A C8A . 1.411(3)
C7A H7A . 0.95
C8A C9A . 1.369(3)
C8A H8A . 0.95
C9A C10A . 1.423(2)
C9A H9A . 0.95
C11A C12A . 1.370(2)
C11A C20A . 1.431(2)
C12A C13A . 1.418(2)
C13A C14A . 1.381(3)
C13A C21A . 1.434(2)
C14A C15A . 1.411(3)
C14A H14A . 0.95
C15A C16A . 1.421(2)
C15A C20A . 1.435(2)
C16A C17A . 1.365(3)
C16A H16A . 0.95
C17A C18A . 1.412(3)
C17A H17A . 0.95
C18A C19A . 1.367(3)
C18A H18A . 0.95
C19A C20A . 1.423(2)
C19A H19A . 0.95
C21A C22A . 1.350(3)
C21A H21A . 0.95
C22A C23A . 1.459(2)
C23A C25A 2_656 1.400(3)
C23A C24A . 1.403(2)
C24A C25A . 1.385(3)
C24A H24A . 0.95
C25A C23A 2_656 1.400(3)
C25A H25A . 0.95
C26A C27A . 1.503(3)
C26A H26A . 0.99
C26A H26B . 0.99
C27A H27A . 0.98
C27A H27B . 0.98
C27A H27C . 0.98
C28A C29A . 1.500(3)
C28A H28A . 0.99
C28A H28B . 0.99
C29A H29A . 0.98
C29A H29B . 0.98
C29A H29C . 0.98
P1B O3B . 1.4624(14)
P1B O5B . 1.5559(14)
P1B O4B . 1.5684(14)
P1B O2B . 1.5885(13)
O1B C12B . 1.378(2)
O1B C22B . 1.396(2)
O2B C2B . 1.405(2)
O4B C26B . 1.458(2)
O5B C28B . 1.466(2)
C1B C2B . 1.370(2)
C1B C10B . 1.433(2)
C1B C11B . 1.494(2)
C2B C3B . 1.409(3)
C3B C4B . 1.361(3)
C3B H3B . 0.95
C4B C5B . 1.419(3)
C4B H4B . 0.95
C5B C6B . 1.420(3)
C5B C10B . 1.427(2)
C6B C7B . 1.364(3)
C6B H6B . 0.95
C7B C8B . 1.408(3)
C7B H7B . 0.95
C8B C9B . 1.374(3)
C8B H8B . 0.95
C9B C10B . 1.418(3)
C9B H9B . 0.95
C11B C12B . 1.373(2)
C11B C20B . 1.435(2)
C12B C13B . 1.417(2)
C13B C14B . 1.382(2)
C13B C21B . 1.440(2)
C14B C15B . 1.413(3)
C14B H14B . 0.95
C15B C16B . 1.428(3)
C15B C20B . 1.437(2)
C16B C17B . 1.364(3)
C16B H16B . 0.95
C17B C18B . 1.410(3)
C17B H17B . 0.95
C18B C19B . 1.373(3)
C18B H18B . 0.95
C19B C20B . 1.421(3)
C19B H19B . 0.95
C21B C22B . 1.356(3)
C21B H21B . 0.95
C22B C23B . 1.453(2)
C23B C25B 2_766 1.401(2)
C23B C24B . 1.403(2)
C24B C25B . 1.382(3)
C24B H24B . 0.95
C25B C23B 2_766 1.401(2)
C25B H25B . 0.95
C26B C27B . 1.502(3)
C26B H26C . 0.99
C26B H26D . 0.99
C27B H27D . 0.98
C27B H27E . 0.98
C27B H27F . 0.98
C28B C29B . 1.501(3)
C28B H28C . 0.99
C28B H28D . 0.99
C29B H29D . 0.98
C29B H29E . 0.98
C29B H29F . 0.98
C41 Cl2 . 1.742(3)
C41 Cl1 . 1.748(3)
C41 Cl3 . 1.770(3)
C41 H41 . 1.0
C41A Cl2A . 1.731(17)
C41A Cl3A . 1.737(18)
C41A Cl1A . 1.768(17)
C41A H41A . 1.0

loop_
_geom_torsion_atom_site_label_1
_geom_torsion_atom_site_label_2
_geom_torsion_atom_site_label_3
_geom_torsion_atom_site_label_4
_geom_torsion_site_symmetry_1
_geom_torsion_site_symmetry_4
_geom_torsion
O3A P1A O2A C2A . . 43.37(16)
O5A P1A O2A C2A . . 170.25(13)
O4A P1A O2A C2A . . -81.25(15)
O3A P1A O4A C26A . . -176.49(14)
O5A P1A O4A C26A . . 55.79(16)
O2A P1A O4A C26A . . -50.22(16)
O3A P1A O5A C28A . . 57.22(15)
O4A P1A O5A C28A . . -178.63(13)
O2A P1A O5A C28A . . -67.69(14)
C10A C1A C2A O2A . . -177.69(14)
C11A C1A C2A O2A . . 0.0(2)
C10A C1A C2A C3A . . -0.6(3)
C11A C1A C2A C3A . . 177.10(16)
P1A O2A C2A C1A . . -163.31(12)
P1A O2A C2A C3A . . 19.5(2)
C1A C2A C3A C4A . . 0.7(3)
O2A C2A C3A C4A . . 177.60(16)
C2A C3A C4A C5A . . -0.6(3)
C3A C4A C5A C6A . . 179.12(17)
C3A C4A C5A C10A . . 0.5(3)
C4A C5A C6A C7A . . -178.45(17)
C10A C5A C6A C7A . . 0.1(3)
C5A C6A C7A C8A . . 0.5(3)
C6A C7A C8A C9A . . -1.0(3)
C7A C8A C9A C10A . . 0.9(3)
C8A C9A C10A C5A . . -0.3(3)
C8A C9A C10A C1A . . 178.54(16)
C4A C5A C10A C9A . . 178.38(16)
C6A C5A C10A C9A . . -0.2(2)
C4A C5A C10A C1A . . -0.5(2)
C6A C5A C10A C1A . . -179.09(16)
C2A C1A C10A C9A . . -178.30(16)
C11A C1A C10A C9A . . 4.0(2)
C2A C1A C10A C5A . . 0.5(2)
C11A C1A C10A C5A . . -177.13(15)
C2A C1A C11A C12A . . 75.4(2)
C10A C1A C11A C12A . . -107.0(2)
C2A C1A C11A C20A . . -102.86(19)
C10A C1A C11A C20A . . 74.8(2)
C20A C11A C12A O1A . . -179.92(15)
C1A C11A C12A O1A . . 1.8(3)
C20A C11A C12A C13A . . -0.5(2)
C1A C11A C12A C13A . . -178.82(16)
C22A O1A C12A C11A . . 178.81(16)
C22A O1A C12A C13A . . -0.66(17)
C11A C12A C13A C14A . . -0.9(3)
O1A C12A C13A C14A . . 178.55(15)
C11A C12A C13A C21A . . -179.78(16)
O1A C12A C13A C21A . . -0.30(18)
C12A C13A C14A C15A . . 1.1(2)
C21A C13A C14A C15A . . 179.55(18)
C13A C14A C15A C16A . . 179.73(16)
C13A C14A C15A C20A . . 0.1(2)
C14A C15A C16A C17A . . -179.20(17)
C20A C15A C16A C17A . . 0.4(3)
C15A C16A C17A C18A . . 1.0(3)
C16A C17A C18A C19A . . -0.9(3)
C17A C18A C19A C20A . . -0.6(3)
C18A C19A C20A C11A . . -178.66(17)
C18A C19A C20A C15A . . 2.0(3)
C12A C11A C20A C19A . . -177.61(16)
C1A C11A C20A C19A . . 0.7(3)
C12A C11A C20A C15A . . 1.8(2)
C1A C11A C20A C15A . . -179.92(15)
C14A C15A C20A C19A . . 177.79(16)
C16A C15A C20A C19A . . -1.8(2)
C14A C15A C20A C11A . . -1.6(2)
C16A C15A C20A C11A . . 178.77(16)
C14A C13A C21A C22A . . -177.39(19)
C12A C13A C21A C22A . . 1.19(19)
C13A C21A C22A O1A . . -1.7(2)
C13A C21A C22A C23A . . 174.08(17)
C12A O1A C22A C21A . . 1.48(18)
C12A O1A C22A C23A . . -174.97(14)
C21A C22A C23A C25A . 2_656 178.96(18)
O1A C22A C23A C25A . 2_656 -5.4(2)
C21A C22A C23A C24A . . -3.1(3)
O1A C22A C23A C24A . . 172.47(15)
C25A C23A C24A C25A 2_656 . -0.2(3)
C22A C23A C24A C25A . . -178.16(16)
C23A C24A C25A C23A . 2_656 0.2(3)
P1A O4A C26A C27A . . 93.5(2)
P1A O5A C28A C29A . . 128.11(15)
O3B P1B O2B C2B . . 71.25(14)
O5B P1B O2B C2B . . -167.40(12)
O4B P1B O2B C2B . . -55.16(14)
O3B P1B O4B C26B . . 21.21(18)
O5B P1B O4B C26B . . -104.96(15)
O2B P1B O4B C26B . . 148.07(14)
O3B P1B O5B C28B . . 174.11(14)
O4B P1B O5B C28B . . -57.46(15)
O2B P1B O5B C28B . . 49.59(15)
C10B C1B C2B O2B . . 178.67(14)
C11B C1B C2B O2B . . 1.0(2)
C10B C1B C2B C3B . . 0.3(3)
C11B C1B C2B C3B . . -177.45(16)
P1B O2B C2B C1B . . 110.44(15)
P1B O2B C2B C3B . . -71.07(18)
C1B C2B C3B C4B . . -0.7(3)
O2B C2B C3B C4B . . -179.13(16)
C2B C3B C4B C5B . . 0.1(3)
C3B C4B C5B C6B . . 179.50(17)
C3B C4B C5B C10B . . 0.9(3)
C4B C5B C6B C7B . . -177.16(18)
C10B C5B C6B C7B . . 1.4(3)
C5B C6B C7B C8B . . -0.3(3)
C6B C7B C8B C9B . . -0.7(3)
C7B C8B C9B C10B . . 0.6(3)
C8B C9B C10B C5B . . 0.5(3)
C8B C9B C10B C1B . . 178.93(17)
C4B C5B C10B C9B . . 177.12(16)
C6B C5B C10B C9B . . -1.5(2)
C4B C5B C10B C1B . . -1.4(2)
C6B C5B C10B C1B . . -179.96(16)
C2B C1B C10B C9B . . -177.64(16)
C11B C1B C10B C9B . . 0.0(3)
C2B C1B C10B C5B . . 0.8(2)
C11B C1B C10B C5B . . 178.44(15)
C2B C1B C11B C12B . . 65.9(2)
C10B C1B C11B C12B . . -111.72(19)
C2B C1B C11B C20B . . -111.00(19)
C10B C1B C11B C20B . . 71.4(2)
C20B C11B C12B O1B . . 174.37(15)
C1B C11B C12B O1B . . -2.8(3)
C20B C11B C12B C13B . . -3.7(3)
C1B C11B C12B C13B . . 179.18(16)
C22B O1B C12B C11B . . -176.58(16)
C22B O1B C12B C13B . . 1.74(18)
C11B C12B C13B C14B . . -0.1(3)
O1B C12B C13B C14B . . -178.39(15)
C11B C12B C13B C21B . . 177.74(16)
O1B C12B C13B C21B . . -0.58(19)
C12B C13B C14B C15B . . 3.1(3)
C21B C13B C14B C15B . . -173.95(18)
C13B C14B C15B C16B . . 175.29(17)
C13B C14B C15B C20B . . -2.1(3)
C14B C15B C16B C17B . . -174.80(18)
C20B C15B C16B C17B . . 2.7(3)
C15B C16B C17B C18B . . -0.7(3)
C16B C17B C18B C19B . . -1.3(3)
C17B C18B C19B C20B . . 1.4(3)
C18B C19B C20B C11B . . 177.18(17)
C18B C19B C20B C15B . . 0.5(3)
C12B C11B C20B C19B . . -172.12(16)
C1B C11B C20B C19B . . 4.9(3)
C12B C11B C20B C15B . . 4.5(2)
C1B C11B C20B C15B . . -178.44(15)
C14B C15B C20B C19B . . 174.96(16)
C16B C15B C20B C19B . . -2.5(2)
C14B C15B C20B C11B . . -1.8(3)
C16B C15B C20B C11B . . -179.22(16)
C14B C13B C21B C22B . . 176.4(2)
C12B C13B C21B C22B . . -0.87(19)
C13B C21B C22B O1B . . 2.02(19)
C13B C21B C22B C23B . . -174.78(17)
C12B O1B C22B C21B . . -2.38(18)
C12B O1B C22B C23B . . 174.98(14)
C21B C22B C23B C25B . 2_766 0.0(3)
O1B C22B C23B C25B . 2_766 -176.66(15)
C21B C22B C23B C24B . . 179.86(18)
O1B C22B C23B C24B . . 3.2(2)
C25B C23B C24B C25B 2_766 . -0.7(3)
C22B C23B C24B C25B . . 179.46(16)
C23B C24B C25B C23B . 2_766 0.7(3)
P1B O4B C26B C27B . . 68.2(2)
P1B O5B C28B C29B . . -108.52(16)
